data_7057963
loop_
_publ_author_name
'Zhang, Xiaoyin'
'Zhang, Xia'
'Fan, Chuanbin'
'Zong, Ziao'
'Zhang, Dongmei'
'Bi, Caifeng'
'Fan, Yuhua'

_publ_section_title
;
 Syntheses, structural diversity and photocatalytic properties of three
 coordination polymers assembled by different N-heterocyclic ligands
;
_journal_issue 1
_journal_name_full 'New Journal of Chemistry'
_journal_page_first 320
_journal_paper_doi 10.1039/C8NJ04853C
_journal_volume 43
_journal_year 2019
_chemical_absolute_configuration unk
_chemical_formula_moiety 'C12 H10 Cu N4 O5 S2, H2 O'
_chemical_formula_sum 'C12 H12 Cu N4 O6 S2'
_chemical_formula_weight 435.92
_space_group_crystal_system orthorhombic
_space_group_IT_number 19
_space_group_name_Hall 'P 2ac 2ab'
_space_group_name_H-M_alt 'P 21 21 21'
_symmetry_space_group_name_Hall 'P 2ac 2ab'
_symmetry_space_group_name_H-M 'P 21 21 21'
_atom_sites_solution_hydrogens mixed
_audit_creation_date 2016-12-20
_audit_creation_method
;
Olex2 1.2
(compiled 2016.11.30 svn.r3356 for OlexSys, GUI svn.r5269)
;
_audit_update_record
;
2018-05-22 deposited with the CCDC.
2018-11-14 downloaded from the CCDC.
;
_cell_angle_alpha 90
_cell_angle_beta 90
_cell_angle_gamma 90
_cell_formula_units_Z 4
_cell_length_a 5.51200(10)
_cell_length_b 10.4289(3)
_cell_length_c 29.3412(7)
_cell_measurement_reflns_used 9363
_cell_measurement_temperature 170
_cell_measurement_theta_max 27.13
_cell_measurement_theta_min 2.40
_cell_volume 1686.65(7)
_computing_cell_refinement 'SAINT v8.34A (Bruker, 2013)'
_computing_data_reduction 'SAINT v8.34A (Bruker, 2013)'
_computing_molecular_graphics 'Olex2 (Dolomanov et al., 2009)'
_computing_publication_material 'Olex2 (Dolomanov et al., 2009)'
_computing_structure_refinement 'ShelXL (Sheldrick, 2015)'
_diffrn_ambient_temperature 170.0
_diffrn_measured_fraction_theta_full 0.997
_diffrn_measured_fraction_theta_max 0.997
_diffrn_measurement_device_type 'Bruker APEX-II CCD'
_diffrn_measurement_method '\f and \w scans'
_diffrn_radiation_type MoK\a
_diffrn_radiation_wavelength 0.71073
_diffrn_reflns_av_R_equivalents 0.0489
_diffrn_reflns_av_unetI/netI 0.0338
_diffrn_reflns_Laue_measured_fraction_full 0.997
_diffrn_reflns_Laue_measured_fraction_max 0.997
_diffrn_reflns_limit_h_max 6
_diffrn_reflns_limit_h_min -6
_diffrn_reflns_limit_k_max 12
_diffrn_reflns_limit_k_min -12
_diffrn_reflns_limit_l_max 35
_diffrn_reflns_limit_l_min -35
_diffrn_reflns_number 20922
_diffrn_reflns_point_group_measured_fraction_full 0.998
_diffrn_reflns_point_group_measured_fraction_max 0.998
_diffrn_reflns_theta_full 25.486
_diffrn_reflns_theta_max 25.486
_diffrn_reflns_theta_min 2.396
_diffrn_standards_number 0
_exptl_absorpt_coefficient_mu 1.580
_exptl_absorpt_correction_T_max 0.7456
_exptl_absorpt_correction_T_min 0.5857
_exptl_absorpt_correction_type multi-scan
_exptl_absorpt_process_details
;
SADABS-2014/5 (Bruker,2014/5) was used for absorption correction.
wR2(int) was 0.1105 before and 0.0680 after correction.
The Ratio of minimum to maximum transmission is 0.7855.
The \l/2 correction factor is 0.00150.
;
_exptl_crystal_colour blue
_exptl_crystal_colour_primary blue
_exptl_crystal_density_diffrn 1.717
_exptl_crystal_description block
_exptl_crystal_F_000 884
_exptl_crystal_size_max 0.22
_exptl_crystal_size_mid 0.15
_exptl_crystal_size_min 0.12
_refine_diff_density_max 0.285
_refine_diff_density_min -0.452
_refine_diff_density_rms 0.067
_refine_ls_abs_structure_details
;
 Flack x determined using 1199 quotients [(I+)-(I-)]/[(I+)+(I-)]
 (Parsons, Flack and Wagner, Acta Cryst. B69 (2013) 249-259).
;
_refine_ls_abs_structure_Flack 0.019(8)
_refine_ls_extinction_method none
_refine_ls_goodness_of_fit_ref 1.087
_refine_ls_hydrogen_treatment mixed
_refine_ls_matrix_type full
_refine_ls_number_parameters 234
_refine_ls_number_reflns 3139
_refine_ls_number_restraints 1
_refine_ls_restrained_S_all 1.087
_refine_ls_R_factor_all 0.0267
_refine_ls_R_factor_gt 0.0250
_refine_ls_shift/su_max 0.001
_refine_ls_shift/su_mean 0.000
_refine_ls_structure_factor_coef Fsqd
_refine_ls_weighting_details 'w=1/[\s^2^(Fo^2^)+(0.0343P)^2^+0.6671P] where P=(Fo^2^+2Fc^2^)/3'
_refine_ls_weighting_scheme calc
_refine_ls_wR_factor_gt 0.0670
_refine_ls_wR_factor_ref 0.0678
_reflns_Friedel_coverage 0.691
_reflns_Friedel_fraction_full 1.000
_reflns_Friedel_fraction_max 1.000
_reflns_number_gt 2995
_reflns_number_total 3139
_reflns_threshold_expression 'I > 2\s(I)'
_cod_data_source_file c8nj04853c2.cif
_cod_data_source_block zz_sq_s
_cod_depositor_comments 'Adding full bibliography for 7057963--7057965.cif.'
_cod_database_code 7057963
_shelx_space_group_comment
;
The symmetry employed for this shelxl refinement is uniquely defined
by the following loop, which should always be used as a source of
symmetry information in preference to the above space-group names.
They are only intended as comments.
;
_olex2_refinement_description
;
1. Fixed Uiso
 At 1.2 times of:
  All C(H) groups
 At 1.5 times of:
  All O(H) groups, All O(H,H) groups
2. Restrained distances
 H1B-H1A
 1.46 with sigma of 0.02
3.a Free rotating group:
 O6(H6A,H6B)
3.b Rotating group:
 O1(H1A)
3.c Aromatic/amide H refined with riding coordinates:
 C1(H1), C2(H2), C4(H4), C5(H5), C9(H9), C10(H10), C11(H11), C12(H12)
;
_shelx_shelxl_version_number 2014/7
_olex2_submission_special_instructions 'No special instructions were received'

loop_
_space_group_symop_operation_xyz
'x, y, z'
'-x+1/2, -y, z+1/2'
'-x, y+1/2, -z+1/2'
'x+1/2, -y+1/2, -z'

loop_
_atom_site_label
_atom_site_type_symbol
_atom_site_fract_x
_atom_site_fract_y
_atom_site_fract_z
_atom_site_U_iso_or_equiv
_atom_site_adp_type
_atom_site_occupancy
_atom_site_site_symmetry_order
_atom_site_calc_flag
_atom_site_refinement_flags_posn
Cu1 Cu 0.77076(7) 0.48925(4) 0.76200(2) 0.01167(13) Uani 1 1 d .
S1 S 0.33800(17) 0.68243(9) 0.78346(3) 0.0112(2) Uani 1 1 d .
S003 S 0.66533(18) 0.56076(11) 0.51240(3) 0.0198(2) Uani 1 1 d .
O1 O 1.0749(5) 0.3887(3) 0.76184(10) 0.0150(6) Uani 1 1 d .
H1A H 1.0569 0.3220 0.7452 0.022 Uiso 1 1 d DGR
O2 O 0.4408(4) 0.5626(2) 0.76169(9) 0.0126(5) Uani 1 1 d .
O3 O 0.4238(5) 0.7938(2) 0.75730(10) 0.0159(6) Uani 1 1 d .
O4 O 0.0703(5) 0.6703(3) 0.77933(10) 0.0154(6) Uani 1 1 d .
O5 O 0.4080(6) 0.6877(3) 0.83126(9) 0.0240(7) Uani 1 1 d .
N1 N 0.7611(6) 0.5519(3) 0.32902(10) 0.0128(6) Uani 1 1 d .
N2 N 1.0943(6) 0.6183(4) 0.48801(12) 0.0236(8) Uani 1 1 d .
N3 N 1.0974(6) 0.6173(4) 0.53471(12) 0.0244(9) Uani 1 1 d .
N4 N 0.8022(6) 0.5374(3) 0.69513(10) 0.0131(7) Uani 1 1 d .
C1 C 0.9616(7) 0.6103(4) 0.34504(14) 0.0162(9) Uani 1 1 d .
H1 H 1.0783 0.6415 0.3239 0.019 Uiso 1 1 calc R
C2 C 1.0035(7) 0.6264(4) 0.39119(13) 0.0146(8) Uani 1 1 d .
H2 H 1.1477 0.6671 0.4015 0.017 Uiso 1 1 calc R
C3 C 0.8327(7) 0.5826(4) 0.42243(12) 0.0137(8) Uani 1 1 d .
C4 C 0.6222(7) 0.5271(4) 0.40589(13) 0.0176(9) Uani 1 1 d .
H4 H 0.4990 0.4992 0.4262 0.021 Uiso 1 1 calc R
C5 C 0.5933(7) 0.5127(4) 0.35890(13) 0.0185(9) Uani 1 1 d .
H5 H 0.4494 0.4736 0.3477 0.022 Uiso 1 1 calc R
C6 C 0.8817(7) 0.5910(4) 0.47182(13) 0.0148(8) Uani 1 1 d .
C7 C 0.8878(7) 0.5876(4) 0.55201(13) 0.0135(8) Uani 1 1 d .
C8 C 0.8500(7) 0.5746(4) 0.60160(12) 0.0136(8) Uani 1 1 d .
C9 C 1.0243(8) 0.6188(4) 0.63136(14) 0.0184(9) Uani 1 1 d .
H9 H 1.1625 0.6632 0.6202 0.022 Uiso 1 1 calc R
C10 C 0.9964(8) 0.5980(4) 0.67773(14) 0.0189(9) Uani 1 1 d .
H10 H 1.1190 0.6275 0.6979 0.023 Uiso 1 1 calc R
C11 C 0.6288(6) 0.4992(4) 0.66598(13) 0.0171(8) Uani 1 1 d .
H11 H 0.4880 0.4589 0.6779 0.020 Uiso 1 1 calc R
C12 C 0.6460(7) 0.5158(4) 0.61974(13) 0.0170(8) Uani 1 1 d .
H12 H 0.5192 0.4873 0.6003 0.020 Uiso 1 1 calc R
O6 O 0.8378(11) 0.8072(5) 0.8597(2) 0.0790(15) Uani 1 1 d .
H6A H 0.7168 0.7540 0.8619 0.119 Uiso 1 1 d G
H6B H 0.9658 0.7665 0.8502 0.119 Uiso 1 1 d G
H1B H 1.184(11) 0.438(4) 0.756(2) 0.08(2) Uiso 1 1 d D

loop_
_atom_site_aniso_label
_atom_site_aniso_U_11
_atom_site_aniso_U_22
_atom_site_aniso_U_33
_atom_site_aniso_U_23
_atom_site_aniso_U_13
_atom_site_aniso_U_12
Cu1 0.0128(2) 0.0158(2) 0.0064(2) 0.00198(18) 0.00106(17) 0.00370(19)
S1 0.0139(4) 0.0112(4) 0.0085(4) 0.0003(4) 0.0011(4) 0.0016(4)
S003 0.0146(5) 0.0369(6) 0.0079(4) 0.0010(4) -0.0007(4) -0.0052(4)
O1 0.0128(13) 0.0158(14) 0.0164(14) -0.0049(13) 0.0005(13) -0.0015(11)
O2 0.0124(12) 0.0104(12) 0.0151(14) -0.0023(12) -0.0016(12) 0.0035(10)
O3 0.0166(13) 0.0119(13) 0.0194(14) 0.0024(12) 0.0018(12) -0.0008(10)
O4 0.0138(13) 0.0150(14) 0.0173(15) 0.0035(12) 0.0048(11) 0.0018(11)
O5 0.0388(18) 0.0227(16) 0.0106(14) -0.0031(12) -0.0051(13) 0.0042(14)
N1 0.0143(15) 0.0163(15) 0.0076(15) 0.0001(12) 0.0013(13) 0.0029(14)
N2 0.0212(19) 0.042(2) 0.0074(17) 0.0004(17) -0.0016(15) -0.0066(17)
N3 0.0193(19) 0.046(2) 0.0077(16) 0.0009(17) -0.0027(15) -0.0069(17)
N4 0.0142(15) 0.0160(16) 0.0093(15) 0.0016(13) 0.0014(13) 0.0029(13)
C1 0.014(2) 0.023(2) 0.011(2) 0.0013(17) 0.0022(16) 0.0009(17)
C2 0.0134(18) 0.017(2) 0.013(2) -0.0039(17) -0.0045(16) -0.0004(17)
C3 0.0185(19) 0.0150(19) 0.0075(17) -0.0007(15) -0.0007(16) 0.0017(16)
C4 0.0161(18) 0.027(2) 0.0099(19) 0.0014(17) 0.0022(15) -0.0026(18)
C5 0.0141(17) 0.026(2) 0.016(2) -0.0046(19) -0.0004(15) -0.0013(18)
C6 0.017(2) 0.016(2) 0.0112(19) 0.0009(16) 0.0022(16) 0.0004(16)
C7 0.0137(19) 0.017(2) 0.0100(18) -0.0010(16) -0.0014(16) -0.0003(16)
C8 0.0188(19) 0.0133(19) 0.0087(18) 0.0030(15) -0.0002(16) 0.0022(16)
C9 0.017(2) 0.024(2) 0.014(2) 0.0028(18) -0.0010(17) -0.0041(18)
C10 0.0175(19) 0.028(2) 0.011(2) -0.0004(18) -0.0040(17) -0.0042(18)
C11 0.0134(17) 0.021(2) 0.017(2) 0.0032(18) 0.0019(16) -0.0034(18)
C12 0.0159(17) 0.022(2) 0.0134(19) -0.0012(17) -0.0038(15) -0.0019(18)
O6 0.071(3) 0.071(3) 0.095(4) -0.013(3) 0.008(3) 0.001(3)

loop_
_atom_type_symbol
_atom_type_description
_atom_type_scat_dispersion_real
_atom_type_scat_dispersion_imag
_atom_type_scat_source
C C 0.0033 0.0016 'International Tables Vol C Tables 4.2.6.8 and 6.1.1.4'
H H 0.0000 0.0000 'International Tables Vol C Tables 4.2.6.8 and 6.1.1.4'
Cu Cu 0.3201 1.2651 'International Tables Vol C Tables 4.2.6.8 and 6.1.1.4'
N N 0.0061 0.0033 'International Tables Vol C Tables 4.2.6.8 and 6.1.1.4'
O O 0.0106 0.0060 'International Tables Vol C Tables 4.2.6.8 and 6.1.1.4'
S S 0.1246 0.1234 'International Tables Vol C Tables 4.2.6.8 and 6.1.1.4'

loop_
_geom_angle_atom_site_label_1
_geom_angle_atom_site_label_2
_geom_angle_atom_site_label_3
_geom_angle
_geom_angle_site_symmetry_1
_geom_angle_site_symmetry_3
O1 Cu1 O3 85.80(11) . 3_646
O1 Cu1 N1 87.89(12) . 2_665
O1 Cu1 N4 93.24(12) . .
O2 Cu1 O1 170.77(11) . .
O2 Cu1 O3 85.14(10) . 3_646
O2 Cu1 N1 90.40(12) . 2_665
O2 Cu1 N4 88.75(12) . .
N1 Cu1 O3 90.60(11) 2_665 3_646
N1 Cu1 N4 177.96(12) 2_665 .
N4 Cu1 O3 91.17(12) . 3_646
O3 S1 O2 108.16(15) . .
O3 S1 O4 110.12(17) . .
O4 S1 O2 105.49(16) . .
O5 S1 O2 109.79(17) . .
O5 S1 O3 112.82(18) . .
O5 S1 O4 110.18(19) . .
C7 S003 C6 86.74(19) . .
Cu1 O1 H1A 109.5 . .
Cu1 O1 H1B 107(5) . .
H1A O1 H1B 119.6 . .
S1 O2 Cu1 131.54(16) . .
S1 O3 Cu1 131.16(15) . 3_656
C1 N1 Cu1 120.5(3) . 2_664
C5 N1 Cu1 120.8(3) . 2_664
C5 N1 C1 118.5(3) . .
C6 N2 N3 112.1(3) . .
C7 N3 N2 112.5(3) . .
C10 N4 Cu1 123.4(3) . .
C11 N4 Cu1 118.7(3) . .
C11 N4 C10 117.7(3) . .
N1 C1 H1 118.9 . .
N1 C1 C2 122.2(4) . .
C2 C1 H1 118.9 . .
C1 C2 H2 120.3 . .
C1 C2 C3 119.5(4) . .
C3 C2 H2 120.3 . .
C2 C3 C6 120.2(4) . .
C4 C3 C2 118.3(3) . .
C4 C3 C6 121.5(4) . .
C3 C4 H4 120.4 . .
C3 C4 C5 119.1(4) . .
C5 C4 H4 120.4 . .
N1 C5 C4 122.3(4) . .
N1 C5 H5 118.8 . .
C4 C5 H5 118.8 . .
N2 C6 S003 114.5(3) . .
N2 C6 C3 122.5(4) . .
C3 C6 S003 122.9(3) . .
N3 C7 S003 114.2(3) . .
N3 C7 C8 122.2(4) . .
C8 C7 S003 123.5(3) . .
C9 C8 C7 119.7(4) . .
C9 C8 C12 118.0(3) . .
C12 C8 C7 122.2(4) . .
C8 C9 H9 120.3 . .
C8 C9 C10 119.5(4) . .
C10 C9 H9 120.3 . .
N4 C10 C9 122.3(4) . .
N4 C10 H10 118.8 . .
C9 C10 H10 118.8 . .
N4 C11 H11 118.5 . .
N4 C11 C12 122.9(4) . .
C12 C11 H11 118.5 . .
C8 C12 H12 120.3 . .
C11 C12 C8 119.5(4) . .
C11 C12 H12 120.3 . .
H6A O6 H6B 109.5 . .

loop_
_geom_bond_atom_site_label_1
_geom_bond_atom_site_label_2
_geom_bond_distance
_geom_bond_site_symmetry_2
Cu1 O1 1.978(3) .
Cu1 O2 1.973(2) .
Cu1 O3 2.372(3) 3_646
Cu1 N1 2.020(3) 2_665
Cu1 N4 2.033(3) .
S1 O2 1.513(3) .
S1 O3 1.470(3) .
S1 O4 1.486(3) .
S1 O5 1.456(3) .
S003 C6 1.714(4) .
S003 C7 1.713(4) .
O1 H1A 0.8558 .
O1 H1B 0.81(5) .
O3 Cu1 2.372(3) 3_656
N1 Cu1 2.020(3) 2_664
N1 C1 1.346(5) .
N1 C5 1.339(5) .
N2 N3 1.370(5) .
N2 C6 1.296(5) .
N3 C7 1.299(5) .
N4 C10 1.343(5) .
N4 C11 1.343(5) .
C1 H1 0.9500 .
C1 C2 1.384(6) .
C2 H2 0.9500 .
C2 C3 1.391(6) .
C3 C4 1.385(6) .
C3 C6 1.477(5) .
C4 H4 0.9500 .
C4 C5 1.396(5) .
C5 H5 0.9500 .
C7 C8 1.476(5) .
C8 C9 1.378(6) .
C8 C12 1.387(6) .
C9 H9 0.9500 .
C9 C10 1.386(6) .
C10 H10 0.9500 .
C11 H11 0.9500 .
C11 C12 1.371(5) .
C12 H12 0.9500 .
O6 H6A 0.8696 .
O6 H6B 0.8702 .

loop_
_geom_torsion_atom_site_label_1
_geom_torsion_atom_site_label_2
_geom_torsion_atom_site_label_3
_geom_torsion_atom_site_label_4
_geom_torsion
_geom_torsion_site_symmetry_1
_geom_torsion_site_symmetry_4
Cu1 N1 C1 C2 -172.1(3) 2_664 .
Cu1 N1 C5 C4 172.9(3) 2_664 .
Cu1 N4 C10 C9 173.6(3) . .
Cu1 N4 C11 C12 -173.3(3) . .
S003 C7 C8 C9 -168.9(3) . .
S003 C7 C8 C12 12.8(6) . .
O2 S1 O3 Cu1 143.21(19) . 3_656
O3 S1 O2 Cu1 74.1(2) . .
O4 S1 O2 Cu1 -168.0(2) . .
O4 S1 O3 Cu1 28.4(3) . 3_656
O5 S1 O2 Cu1 -49.3(3) . .
O5 S1 O3 Cu1 -95.2(2) . 3_656
N1 C1 C2 C3 -0.8(6) . .
N2 N3 C7 S003 -1.0(5) . .
N2 N3 C7 C8 177.1(4) . .
N3 N2 C6 S003 -0.2(5) . .
N3 N2 C6 C3 -178.4(4) . .
N3 C7 C8 C9 13.1(6) . .
N3 C7 C8 C12 -165.2(4) . .
N4 C11 C12 C8 0.0(6) . .
C1 N1 C5 C4 -1.8(6) . .
C1 C2 C3 C4 -1.7(6) . .
C1 C2 C3 C6 175.9(4) . .
C2 C3 C4 C5 2.4(6) . .
C2 C3 C6 S003 170.4(3) . .
C2 C3 C6 N2 -11.6(6) . .
C3 C4 C5 N1 -0.7(6) . .
C4 C3 C6 S003 -12.1(5) . .
C4 C3 C6 N2 165.9(4) . .
C5 N1 C1 C2 2.5(6) . .
C6 S003 C7 N3 0.8(3) . .
C6 S003 C7 C8 -177.4(4) . .
C6 N2 N3 C7 0.8(6) . .
C6 C3 C4 C5 -175.1(4) . .
C7 S003 C6 N2 -0.3(3) . .
C7 S003 C6 C3 177.8(3) . .
C7 C8 C9 C10 -175.3(4) . .
C7 C8 C12 C11 175.8(4) . .
C8 C9 C10 N4 -1.1(7) . .
C9 C8 C12 C11 -2.5(6) . .
C10 N4 C11 C12 2.1(6) . .
C11 N4 C10 C9 -1.5(6) . .
C12 C8 C9 C10 3.1(6) . .
